data_7014161
loop_
_publ_author_name
'Han, Won Seok'
'Lee, Soon W.'

_publ_section_title
;
 Various forms of linear dipyridyls in discrete rectangles, dinuclear
 rods, and one-dimensional networks containing
 (eta5-pentamethylcyclopentadienyl)rhodium(III).
;
_journal_issue 10
_journal_name_full 'Dalton transactions (Cambridge, England : 2003)'
_journal_page_first 1656
_journal_page_last 1663
_journal_paper_doi 10.1039/b402201g
_journal_year 2004
_chemical_formula_sum 'C19 H21 N4 Rh S3'
_chemical_formula_weight 504.49
_chemical_name_systematic
;
?
;
_space_group_IT_number 2
_symmetry_cell_setting triclinic
_symmetry_space_group_name_Hall '-P 1'
_symmetry_space_group_name_H-M 'P -1'
_atom_sites_solution_hydrogens geom
_atom_sites_solution_primary direct
_atom_sites_solution_secondary difmap
_audit_creation_method SHELXL-97
_cell_angle_alpha 79.171(10)
_cell_angle_beta 76.168(13)
_cell_angle_gamma 75.060(11)
_cell_formula_units_Z 2
_cell_length_a 9.4412(17)
_cell_length_b 9.4446(11)
_cell_length_c 12.730(2)
_cell_measurement_reflns_used 27
_cell_measurement_temperature 295(2)
_cell_measurement_theta_max 12.52
_cell_measurement_theta_min 4.58
_cell_volume 1055.3(3)
_computing_cell_refinement 'Siemens XSCANS'
_computing_data_collection 'Siemens XSCANS'
_computing_data_reduction 'Siemens SHELXTL'
_computing_molecular_graphics 'Siemens SHELXTL'
_computing_publication_material 'Siemens SHELXTL'
_computing_structure_refinement 'SHELXL-97 (Sheldrick, 1997)'
_computing_structure_solution 'SHELXS-97 (Sheldrick, 1990)'
_diffrn_ambient_temperature 295(2)
_diffrn_measured_fraction_theta_full 0.988
_diffrn_measured_fraction_theta_max 0.988
_diffrn_measurement_device 'Siemens P4'
_diffrn_measurement_method '\w scans'
_diffrn_radiation_monochromator graphite
_diffrn_radiation_source 'sealed tube'
_diffrn_radiation_type MoK\a
_diffrn_radiation_wavelength 0.71073
_diffrn_reflns_av_R_equivalents 0.0190
_diffrn_reflns_av_sigmaI/netI 0.0355
_diffrn_reflns_limit_h_max 10
_diffrn_reflns_limit_h_min -10
_diffrn_reflns_limit_k_max 0
_diffrn_reflns_limit_k_min -11
_diffrn_reflns_limit_l_max 14
_diffrn_reflns_limit_l_min -15
_diffrn_reflns_number 3920
_diffrn_reflns_theta_full 25.01
_diffrn_reflns_theta_max 25.01
_diffrn_reflns_theta_min 2.25
_diffrn_standards_interval_count 97
_diffrn_standards_number 3
_exptl_absorpt_coefficient_mu 1.117
_exptl_absorpt_correction_T_max 0.3966
_exptl_absorpt_correction_T_min 0.3654
_exptl_absorpt_correction_type empirical
_exptl_crystal_colour 'REDDISH-BROWN     '
_exptl_crystal_density_diffrn 1.588
_exptl_crystal_density_method 'not measured'
_exptl_crystal_description 'BLOCK             '
_exptl_crystal_F_000 512
_exptl_crystal_size_max 0.24
_exptl_crystal_size_mid 0.22
_exptl_crystal_size_min 0.20
_refine_diff_density_max 1.700
_refine_diff_density_min -0.959
_refine_diff_density_rms 0.078
_refine_ls_extinction_coef 0.0014(6)
_refine_ls_extinction_expression Fc^*^=kFc[1+0.001xFc^2^\l^3^/sin(2\q)]^-1/4^
_refine_ls_extinction_method SHELXL
_refine_ls_goodness_of_fit_ref 1.050
_refine_ls_hydrogen_treatment mixed
_refine_ls_matrix_type full
_refine_ls_number_parameters 251
_refine_ls_number_reflns 3675
_refine_ls_number_restraints 0
_refine_ls_restrained_S_all 1.050
_refine_ls_R_factor_all 0.0417
_refine_ls_R_factor_gt 0.0360
_refine_ls_shift/su_max 0.114
_refine_ls_shift/su_mean 0.004
_refine_ls_structure_factor_coef Fsqd
_refine_ls_weighting_details 'calc w=1/[\s^2^(Fo^2^)+(0.0347P)^2^+1.5403P] where P=(Fo^2^+2Fc^2^)/3'
_refine_ls_weighting_scheme calc
_refine_ls_wR_factor_gt 0.0871
_refine_ls_wR_factor_ref 0.0911
_reflns_number_gt 3298
_reflns_number_total 3675
_reflns_threshold_expression >2sigma(I)
_cod_data_source_file b402201g.txt
_cod_data_source_block comp5b
_cod_depositor_comments
;
The following automatic conversions were performed:
'_symmetry_cell_setting' value 'Triclinic' changed to 'triclinic'
according to '/home/saulius/struct/CIF-dictionaries/cif_core.dic'
dictionary named 'cif_core.dic' version 2.4.1 from 2010-06-29.

Automatic conversion script
Id: cif_fix_enum 1527 2010-12-29 10:47:43Z saulius 
;
_cod_original_cell_volume 1055.2(3)
_cod_original_sg_symbol_H-M 'P-1   '
_cod_database_code 7014161

loop_
_symmetry_equiv_pos_as_xyz
'x, y, z'
'-x, -y, -z'

loop_
_atom_site_label
_atom_site_type_symbol
_atom_site_fract_x
_atom_site_fract_y
_atom_site_fract_z
_atom_site_U_iso_or_equiv
_atom_site_adp_type
_atom_site_occupancy
_atom_site_symmetry_multiplicity
_atom_site_calc_flag
_atom_site_refinement_flags
_atom_site_disorder_assembly
_atom_site_disorder_group
Rh1 Rh 0.30254(3) 0.31022(3) 0.31596(2) 0.03709(12) Uani 1 1 d . . .
S1 S 0.29527(15) 0.57003(12) 0.30619(11) 0.0613(3) Uani 1 1 d . . .
S2 S 0.38726(13) 0.33926(12) 0.12190(9) 0.0501(3) Uani 1 1 d . . .
S3 S 0.04708(12) 0.39799(13) 0.29501(11) 0.0584(3) Uani 1 1 d . . .
N1 N 0.5762(7) 0.6112(6) 0.1824(4) 0.0923(16) Uani 1 1 d . . .
N2 N 0.3079(5) 0.1012(5) 0.0640(4) 0.0737(12) Uani 1 1 d . . .
N3 N -0.0258(5) 0.1594(6) 0.2332(4) 0.0820(14) Uani 1 1 d . . .
C1 C 0.2510(5) 0.1610(5) 0.4675(3) 0.0483(9) Uani 1 1 d . . .
C2 C 0.3430(5) 0.2501(5) 0.4823(3) 0.0502(10) Uani 1 1 d . . .
C3 C 0.4833(5) 0.2194(5) 0.4054(4) 0.0494(10) Uani 1 1 d . . .
C4 C 0.4759(5) 0.1110(4) 0.3453(3) 0.0482(9) Uani 1 1 d . . .
C5 C 0.3323(5) 0.0759(4) 0.3805(3) 0.0460(9) Uani 1 1 d . . .
C6 C 0.0986(6) 0.1522(6) 0.5323(5) 0.0761(15) Uani 1 1 d . . .
H6A H 0.0371 0.1432 0.4849 0.091 Uiso 1 1 calc R . .
H6B H 0.0546 0.2402 0.5663 0.091 Uiso 1 1 calc R . .
H6C H 0.1061 0.0676 0.5875 0.091 Uiso 1 1 calc R . .
C7 C 0.3071(8) 0.3520(6) 0.5671(4) 0.0812(17) Uani 1 1 d . . .
H7A H 0.3229 0.4477 0.5325 0.097 Uiso 1 1 calc R . .
H7B H 0.3710 0.3127 0.6191 0.097 Uiso 1 1 calc R . .
H7C H 0.2045 0.3608 0.6040 0.097 Uiso 1 1 calc R . .
C8 C 0.6165(6) 0.2826(6) 0.3968(5) 0.0767(16) Uani 1 1 d . . .
H8A H 0.5871 0.3666 0.4359 0.092 Uiso 1 1 calc R . .
H8B H 0.6558 0.3128 0.3214 0.092 Uiso 1 1 calc R . .
H8C H 0.6920 0.2090 0.4277 0.092 Uiso 1 1 calc R . .
C9 C 0.6020(6) 0.0411(6) 0.2614(4) 0.0709(14) Uani 1 1 d . . .
H9A H 0.5623 0.0060 0.2110 0.085 Uiso 1 1 calc R . .
H9B H 0.6661 -0.0404 0.2969 0.085 Uiso 1 1 calc R . .
H9C H 0.6584 0.1129 0.2227 0.085 Uiso 1 1 calc R . .
C10 C 0.2848(7) -0.0406(5) 0.3421(4) 0.0674(14) Uani 1 1 d . . .
H10A H 0.1838 -0.0046 0.3312 0.081 Uiso 1 1 calc R . .
H10B H 0.2900 -0.1270 0.3958 0.081 Uiso 1 1 calc R . .
H10C H 0.3499 -0.0654 0.2745 0.081 Uiso 1 1 calc R . .
C11 C 0.4615(6) 0.5931(5) 0.2320(4) 0.0596(12) Uani 1 1 d . . .
C12 C 0.3398(5) 0.1985(5) 0.0883(3) 0.0493(10) Uani 1 1 d . . .
C13 C 0.0060(5) 0.2556(6) 0.2588(4) 0.0564(11) Uani 1 1 d . . .
N4 N 0.1283(5) -0.1070(4) 0.0934(3) 0.0545(9) Uani 1 1 d . . .
HN4 H 0.161(6) -0.022(7) 0.101(5) 0.088(18) Uiso 1 1 d . . .
C14 C 0.2319(6) -0.1995(5) 0.0324(4) 0.0601(11) Uani 1 1 d . . .
H14 H 0.3288 -0.1846 0.0088 0.072 Uiso 1 1 calc R . .
C15 C 0.1955(7) -0.3161(5) 0.0047(4) 0.0697(14) Uani 1 1 d . . .
H15 H 0.2676 -0.3810 -0.0378 0.084 Uiso 1 1 calc R . .
C16 C 0.0522(8) -0.3382(6) 0.0395(5) 0.0756(17) Uani 1 1 d . . .
C17 C -0.0494(7) -0.2408(7) 0.1031(5) 0.0747(15) Uani 1 1 d . . .
H17 H -0.1472 -0.2527 0.1278 0.090 Uiso 1 1 calc R . .
C18 C -0.0091(5) -0.1288(5) 0.1299(4) 0.0641(12) Uani 1 1 d . . .
H18 H -0.0785 -0.0652 0.1748 0.077 Uiso 1 1 calc R . .
C19 C -0.0313(5) -0.4559(5) 0.0208(4) 0.156(4) Uani 1 1 d R . .
H19 H -0.1337 -0.4458 0.0465 0.187 Uiso 1 1 calc R . .

loop_
_atom_site_aniso_label
_atom_site_aniso_U_11
_atom_site_aniso_U_22
_atom_site_aniso_U_33
_atom_site_aniso_U_23
_atom_site_aniso_U_13
_atom_site_aniso_U_12
Rh1 0.03781(18) 0.02993(17) 0.04503(19) -0.00742(12) -0.00709(12) -0.00962(12)
S1 0.0724(8) 0.0343(5) 0.0774(8) -0.0149(5) -0.0060(6) -0.0156(5)
S2 0.0613(7) 0.0428(5) 0.0475(6) -0.0058(4) -0.0052(5) -0.0193(5)
S3 0.0437(6) 0.0531(6) 0.0770(8) -0.0153(6) -0.0158(5) 0.0000(5)
N1 0.101(4) 0.094(4) 0.089(3) -0.009(3) 0.001(3) -0.054(3)
N2 0.087(3) 0.074(3) 0.073(3) -0.020(2) -0.008(2) -0.040(3)
N3 0.066(3) 0.081(3) 0.113(4) -0.024(3) -0.023(3) -0.029(2)
C1 0.051(2) 0.046(2) 0.046(2) 0.0033(18) -0.0071(18) -0.0173(18)
C2 0.064(3) 0.042(2) 0.047(2) -0.0044(18) -0.016(2) -0.0124(19)
C3 0.049(2) 0.043(2) 0.061(3) 0.0006(19) -0.021(2) -0.0146(18)
C4 0.049(2) 0.036(2) 0.053(2) -0.0007(17) -0.0119(18) -0.0020(17)
C5 0.061(3) 0.0307(19) 0.049(2) 0.0031(16) -0.0189(19) -0.0142(18)
C6 0.063(3) 0.081(4) 0.074(3) 0.005(3) 0.004(3) -0.026(3)
C7 0.120(5) 0.062(3) 0.064(3) -0.019(3) -0.023(3) -0.012(3)
C8 0.061(3) 0.074(3) 0.104(4) 0.011(3) -0.037(3) -0.028(3)
C9 0.061(3) 0.063(3) 0.070(3) -0.008(2) -0.005(2) 0.011(2)
C10 0.100(4) 0.039(2) 0.076(3) -0.002(2) -0.035(3) -0.026(2)
C11 0.087(4) 0.047(2) 0.053(3) -0.003(2) -0.020(2) -0.028(2)
C12 0.047(2) 0.052(2) 0.050(2) -0.0074(19) -0.0053(18) -0.0160(19)
C13 0.034(2) 0.066(3) 0.068(3) -0.005(2) -0.0106(19) -0.011(2)
N4 0.072(3) 0.046(2) 0.053(2) -0.0063(17) -0.0185(19) -0.0211(19)
C14 0.060(3) 0.059(3) 0.061(3) -0.005(2) -0.012(2) -0.015(2)
C15 0.101(4) 0.044(3) 0.061(3) -0.014(2) -0.020(3) -0.003(3)
C16 0.135(5) 0.049(3) 0.069(3) 0.008(2) -0.059(4) -0.042(3)
C17 0.076(4) 0.086(4) 0.078(3) 0.007(3) -0.027(3) -0.046(3)
C18 0.061(3) 0.067(3) 0.065(3) -0.018(2) -0.007(2) -0.013(2)
C19 0.174(10) 0.154(10) 0.077(6) 0.017(5) -0.034(6) 0.059(7)

loop_
_atom_type_symbol
_atom_type_description
_atom_type_scat_dispersion_real
_atom_type_scat_dispersion_imag
_atom_type_scat_source
C C 0.0033 0.0016 'International Tables Vol C Tables 4.2.6.8 and 6.1.1.4'
H H 0.0000 0.0000 'International Tables Vol C Tables 4.2.6.8 and 6.1.1.4'
N N 0.0061 0.0033 'International Tables Vol C Tables 4.2.6.8 and 6.1.1.4'
S S 0.1246 0.1234 'International Tables Vol C Tables 4.2.6.8 and 6.1.1.4'
Rh Rh -1.1178 0.9187 'International Tables Vol C Tables 4.2.6.8 and 6.1.1.4'

loop_
_geom_angle_atom_site_label_1
_geom_angle_atom_site_label_2
_geom_angle_atom_site_label_3
_geom_angle
_geom_angle_site_symmetry_1
_geom_angle_site_symmetry_3
_geom_angle_publ_flag
C3 Rh1 C5 64.02(15) . . ?
C3 Rh1 C2 38.63(17) . . ?
C5 Rh1 C2 63.93(15) . . ?
C3 Rh1 C4 37.73(16) . . ?
C5 Rh1 C4 38.08(16) . . ?
C2 Rh1 C4 63.53(16) . . ?
C3 Rh1 C1 63.92(16) . . ?
C5 Rh1 C1 38.37(16) . . ?
C2 Rh1 C1 37.76(16) . . ?
C4 Rh1 C1 63.49(16) . . ?
C3 Rh1 S2 113.41(12) . . ?
C5 Rh1 S2 110.03(11) . . ?
C2 Rh1 S2 152.00(13) . . ?
C4 Rh1 S2 94.43(12) . . ?
C1 Rh1 S2 147.92(12) . . ?
C3 Rh1 S3 155.84(13) . . ?
C5 Rh1 S3 107.19(12) . . ?
C2 Rh1 S3 117.32(13) . . ?
C4 Rh1 S3 143.95(12) . . ?
C1 Rh1 S3 94.87(12) . . ?
S2 Rh1 S3 90.67(5) . . ?
C3 Rh1 S1 98.64(11) . . ?
C5 Rh1 S1 159.09(11) . . ?
C2 Rh1 S1 95.30(11) . . ?
C4 Rh1 S1 132.03(12) . . ?
C1 Rh1 S1 124.94(12) . . ?
S2 Rh1 S1 87.05(4) . . ?
S3 Rh1 S1 83.81(5) . . ?
C11 S1 Rh1 105.24(17) . . ?
C12 S2 Rh1 101.68(15) . . ?
C13 S3 Rh1 104.27(16) . . ?
C2 C1 C5 108.0(4) . . ?
C2 C1 C6 126.6(4) . . ?
C5 C1 C6 125.4(4) . . ?
C2 C1 Rh1 70.7(2) . . ?
C5 C1 Rh1 70.2(2) . . ?
C6 C1 Rh1 126.1(3) . . ?
C1 C2 C3 108.1(4) . . ?
C1 C2 C7 126.8(5) . . ?
C3 C2 C7 125.0(4) . . ?
C1 C2 Rh1 71.5(2) . . ?
C3 C2 Rh1 70.5(2) . . ?
C7 C2 Rh1 126.4(3) . . ?
C4 C3 C2 107.5(4) . . ?
C4 C3 C8 126.2(5) . . ?
C2 C3 C8 126.2(4) . . ?
C4 C3 Rh1 71.6(2) . . ?
C2 C3 Rh1 70.9(2) . . ?
C8 C3 Rh1 126.4(3) . . ?
C3 C4 C5 109.0(4) . . ?
C3 C4 C9 124.8(4) . . ?
C5 C4 C9 126.2(4) . . ?
C3 C4 Rh1 70.7(2) . . ?
C5 C4 Rh1 70.6(2) . . ?
C9 C4 Rh1 126.6(3) . . ?
C4 C5 C1 107.4(4) . . ?
C4 C5 C10 125.2(4) . . ?
C1 C5 C10 127.0(4) . . ?
C4 C5 Rh1 71.3(2) . . ?
C1 C5 Rh1 71.4(2) . . ?
C10 C5 Rh1 128.0(3) . . ?
N1 C11 S1 178.4(5) . . ?
N2 C12 S2 179.3(4) . . ?
N3 C13 S3 178.2(5) . . ?
C18 N4 C14 120.9(4) . . ?
N4 C14 C15 119.7(5) . . ?
C14 C15 C16 120.1(5) . . ?
C17 C16 C15 117.7(4) . . ?
C17 C16 C19 108.1(5) . . ?
C15 C16 C19 134.2(6) . . ?
C18 C17 C16 120.4(5) . . ?
N4 C18 C17 121.0(5) . . ?
C19 C19 C16 118.7(7) 2_545 . ?

loop_
_geom_bond_atom_site_label_1
_geom_bond_atom_site_label_2
_geom_bond_distance
_geom_bond_site_symmetry_2
_geom_bond_publ_flag
Rh1 C3 2.180(4) . ?
Rh1 C5 2.181(4) . ?
Rh1 C2 2.186(4) . ?
Rh1 C4 2.191(4) . ?
Rh1 C1 2.197(4) . ?
Rh1 S2 2.3940(12) . ?
Rh1 S3 2.4018(12) . ?
Rh1 S1 2.4174(11) . ?
S1 C11 1.671(6) . ?
S2 C12 1.662(4) . ?
S3 C13 1.660(5) . ?
N1 C11 1.152(7) . ?
N2 C12 1.151(6) . ?
N3 C13 1.150(6) . ?
C1 C2 1.418(6) . ?
C1 C5 1.439(6) . ?
C1 C6 1.492(6) . ?
C2 C3 1.444(6) . ?
C2 C7 1.501(6) . ?
C3 C4 1.413(6) . ?
C3 C8 1.499(6) . ?
C4 C5 1.426(6) . ?
C4 C9 1.498(6) . ?
C5 C10 1.488(6) . ?
N4 C18 1.324(6) . ?
N4 C14 1.332(6) . ?
C14 C15 1.362(7) . ?
C15 C16 1.376(8) . ?
C16 C17 1.369(9) . ?
C16 C19 1.599(7) . ?
C17 C18 1.336(7) . ?
C19 C19 1.042(8) 2_545 ?
